data_2240333
loop_
_publ_author_name
'Bouzidi, Chahira'
'Frigui, Wafa'
'Zid, Mohamed Faouzi'

_publ_section_title
;
 Structure cristalline de type alluaudite KNa~5~Mn~3~(MoO~4~)~6~
;
_journal_coeditor_code BR2245
_journal_issue 1
_journal_name_full 'Acta Crystallographica Section E'
_journal_page_first 69
_journal_page_last 72
_journal_paper_doi 10.1107/S2056989014027030
_journal_volume 71
_journal_year 2015
_chemical_formula_iupac 'K Na5 Mn3 (Mo O4)6'
_chemical_formula_moiety 'Mn3 Mo6 O24, K Na5'
_chemical_formula_structural 'K Na5 Mn3 (Mo O4)6'
_chemical_formula_sum 'K Mn3 Mo6 Na5 O24'
_chemical_formula_weight 1278.51
_chemical_name_systematic
;
Potassium pentasodium trimanganese hexakis(molybdate)
;
_space_group_IT_number 15
_symmetry_cell_setting monoclinic
_symmetry_space_group_name_Hall '-C 2yc'
_symmetry_space_group_name_H-M 'C 1 2/c 1'
_atom_sites_solution_primary direct
_atom_sites_solution_secondary difmap
_audit_creation_method SHELXL-97
_cell_angle_alpha 90.00
_cell_angle_beta 112.437(5)
_cell_angle_gamma 90.00
_cell_formula_units_Z 2
_cell_length_a 12.8943(8)
_cell_length_b 13.6295(9)
_cell_length_c 7.1809(7)
_cell_measurement_reflns_used 25
_cell_measurement_temperature 298(2)
_cell_measurement_theta_max 15
_cell_measurement_theta_min 10
_cell_volume 1166.46(16)
_computing_cell_refinement
;
CAD-4 EXPRESS (Duisenberg, 1992; Mac\'i\<cek & Yordanov, 1992)
;
_computing_data_collection
;
CAD-4 EXPRESS (Duisenberg, 1992; Mac\'i\<cek & Yordanov, 1992)
;
_computing_data_reduction
;
XCAD4 (Harms & Wocadlo, 1995)
;
_computing_molecular_graphics
;
DIAMOND (Brandenburg & Putz, 2001)
;
_computing_publication_material
;
WinGX (Farrugia, 2012)
;
_computing_structure_refinement
;
SHELXL97 (Sheldrick, 2008)
;
_computing_structure_solution
;
SHELXS97 (Sheldrick, 2008)
;
_diffrn_ambient_temperature 298(2)
_diffrn_measured_fraction_theta_full 1.000
_diffrn_measured_fraction_theta_max 1.000
_diffrn_measurement_device_type 'Enraf--Nonius CAD-4'
_diffrn_measurement_method \w/2\q
_diffrn_radiation_monochromator graphite
_diffrn_radiation_source 'fine-focus sealed tube'
_diffrn_radiation_type MoK\a
_diffrn_radiation_wavelength 0.71073
_diffrn_reflns_av_R_equivalents 0.0369
_diffrn_reflns_av_sigmaI/netI 0.0385
_diffrn_reflns_limit_h_max 16
_diffrn_reflns_limit_h_min -16
_diffrn_reflns_limit_k_max 17
_diffrn_reflns_limit_k_min -2
_diffrn_reflns_limit_l_max 9
_diffrn_reflns_limit_l_min -9
_diffrn_reflns_number 2955
_diffrn_reflns_theta_full 26.97
_diffrn_reflns_theta_max 26.97
_diffrn_reflns_theta_min 2.27
_diffrn_standards_decay_% 1.2
_diffrn_standards_interval_time 120
_diffrn_standards_number 2
_exptl_absorpt_coefficient_mu 5.053
_exptl_absorpt_correction_T_max 0.413
_exptl_absorpt_correction_T_min 0.303
_exptl_absorpt_correction_type psi-scan
_exptl_absorpt_process_details
;
(North <i>et al.</i>, 1968)
;
_exptl_crystal_colour yellow
_exptl_crystal_density_diffrn 3.640
_exptl_crystal_density_method 'not measured'
_exptl_crystal_description prism
_exptl_crystal_F_000 1186
_exptl_crystal_size_max 0.26
_exptl_crystal_size_mid 0.22
_exptl_crystal_size_min 0.18
_refine_diff_density_max 0.599
_refine_diff_density_min -0.574
_refine_ls_extinction_coef 0.00373(18)
_refine_ls_extinction_expression Fc^*^=kFc[1+0.001xFc^2^\l^3^/sin(2\q)]^-1/4^
_refine_ls_extinction_method
;
SHELXL97 (Sheldrick, 2008)
;
_refine_ls_goodness_of_fit_ref 1.126
_refine_ls_matrix_type full
_refine_ls_number_parameters 97
_refine_ls_number_reflns 1266
_refine_ls_number_restraints 0
_refine_ls_restrained_S_all 1.126
_refine_ls_R_factor_all 0.0250
_refine_ls_R_factor_gt 0.0209
_refine_ls_shift/su_max 0.001
_refine_ls_shift/su_mean 0.000
_refine_ls_structure_factor_coef Fsqd
_refine_ls_weighting_details 'calc w=1/[\s^2^(Fo^2^)+(0.0194P)^2^+2.2536P] where P=(Fo^2^+2Fc^2^)/3'
_refine_ls_weighting_scheme calc
_refine_ls_wR_factor_gt 0.0536
_refine_ls_wR_factor_ref 0.0551
_reflns_number_gt 1155
_reflns_number_total 1266
_reflns_threshold_expression I>2/s(I)
_cod_data_source_file br2245sup1.cf
_cod_data_source_block I
_cod_original_sg_symbol_H-M 'C 2/c'
_cod_database_code 2240333
_cod_database_fobs_code 2240333

loop_
_symmetry_equiv_pos_as_xyz
'x, y, z'
'-x, y, -z+1/2'
'x+1/2, y+1/2, z'
'-x+1/2, y+1/2, -z+1/2'
'-x, -y, -z'
'x, -y, z-1/2'
'-x+1/2, -y+1/2, -z'
'x+1/2, -y+1/2, z-1/2'

loop_
_atom_site_type_symbol
_atom_site_label
_atom_site_fract_x
_atom_site_fract_y
_atom_site_fract_z
_atom_site_U_iso_or_equiv
_atom_site_adp_type
_atom_site_calc_flag
_atom_site_refinement_flags
_atom_site_occupancy
_atom_site_symmetry_multiplicity
Mo Mo1 0.76468(2) 0.61059(2) 0.87380(4) 0.01636(12) Uani d . 1 1
Mo Mo2 0.0000 0.78727(3) 0.7500 0.01521(13) Uani d S 1 2
Mn Mn1 0.78663(5) 0.65843(5) 0.37656(9) 0.01657(15) Uani d P 0.75 1
Na Na3 0.78663(5) 0.65843(5) 0.37656(9) 0.01657(15) Uani d P 0.25 1
Na Na1 0.0000 0.76259(17) 0.2500 0.0243(5) Uani d S 1 2
Na Na2 0.5000 0.5000 0.5000 0.0539(8) Uani d S 1 2
K K1 0.0000 0.4921(3) 0.2500 0.0512(8) Uani d SP 0.50 2
O O1 0.0426(2) 0.7148(2) 0.9703(3) 0.0222(5) Uani d . 1 1
O O2 0.8937(2) 0.8681(2) 0.7505(4) 0.0311(6) Uani d . 1 1
O O3 0.7807(2) 0.6818(2) 0.6776(3) 0.0252(6) Uani d . 1 1
O O4 0.8271(2) 0.6698(2) 1.1086(3) 0.0251(6) Uani d . 1 1
O O5 0.8292(3) 0.4957(2) 0.8897(4) 0.0341(7) Uani d . 1 1
O O6 0.6219(2) 0.5916(2) 0.8139(4) 0.0322(6) Uani d . 1 1

loop_
_atom_site_aniso_label
_atom_site_aniso_U_11
_atom_site_aniso_U_22
_atom_site_aniso_U_33
_atom_site_aniso_U_12
_atom_site_aniso_U_13
_atom_site_aniso_U_23
Mo1 0.02017(18) 0.01682(18) 0.01267(16) 0.00076(11) 0.00692(12) -0.00067(10)
Mo2 0.0177(2) 0.0147(2) 0.0122(2) 0.000 0.00450(15) 0.000
Mn1 0.0184(3) 0.0184(3) 0.0144(3) -0.0002(2) 0.0079(2) -0.0014(2)
Na3 0.0184(3) 0.0184(3) 0.0144(3) -0.0002(2) 0.0079(2) -0.0014(2)
Na1 0.0219(10) 0.0333(12) 0.0226(10) 0.000 0.0139(8) 0.000
Na2 0.0668(19) 0.0312(14) 0.0380(14) -0.0041(14) -0.0087(13) 0.0063(13)
K1 0.0304(14) 0.075(2) 0.0439(16) 0.000 0.0090(12) 0.000
O1 0.0223(12) 0.0297(14) 0.0155(11) 0.0005(11) 0.0082(10) 0.0052(11)
O2 0.0264(13) 0.0245(14) 0.0383(16) 0.0039(12) 0.0076(12) -0.0082(14)
O3 0.0325(14) 0.0305(15) 0.0148(11) 0.0011(12) 0.0115(10) 0.0013(11)
O4 0.0346(14) 0.0256(14) 0.0154(11) -0.0060(12) 0.0099(10) -0.0020(11)
O5 0.0415(17) 0.0255(15) 0.0358(15) 0.0110(13) 0.0154(13) -0.0015(13)
O6 0.0263(14) 0.0304(15) 0.0404(16) -0.0051(12) 0.0132(12) -0.0045(13)

loop_
_atom_type_symbol
_atom_type_description
_atom_type_scat_dispersion_real
_atom_type_scat_dispersion_imag
_atom_type_scat_source
O O 0.0106 0.0060 'International Tables Vol C Tables 4.2.6.8 and 6.1.1.4'
Mn Mn 0.3368 0.7283 'International Tables Vol C Tables 4.2.6.8 and 6.1.1.4'
Mo Mo -1.6832 0.6857 'International Tables Vol C Tables 4.2.6.8 and 6.1.1.4'
Na Na 0.0362 0.0249 'International Tables Vol C Tables 4.2.6.8 and 6.1.1.4'
K K 0.2009 0.2494 'International Tables Vol C Tables 4.2.6.8 and 6.1.1.4'

loop_
_geom_angle_atom_site_label_1
_geom_angle_atom_site_label_2
_geom_angle_atom_site_label_3
_geom_angle_site_symmetry_1
_geom_angle_site_symmetry_3
_geom_angle
O6 Mo1 O5 . . 108.25(14)
O6 Mo1 O4 . . 110.96(14)
O5 Mo1 O4 . . 108.31(14)
O6 Mo1 O3 . . 108.39(13)
O5 Mo1 O3 . . 109.94(14)
O4 Mo1 O3 . . 110.96(12)
O2 Mo2 O2 2_656 1_455 102.44(19)
O2 Mo2 O1 2_656 2_556 108.96(13)
O2 Mo2 O1 1_455 2_556 112.10(12)
O2 Mo2 O1 2_656 . 112.10(12)
O2 Mo2 O1 1_455 . 108.96(13)
O1 Mo2 O1 2_556 . 111.93(18)
O5 Mn1 O2 6_565 7_666 93.99(11)
O5 Mn1 O4 6_565 1_554 88.00(11)
O2 Mn1 O4 7_666 1_554 102.61(11)
O5 Mn1 O1 6_565 2_656 97.38(11)
O2 Mn1 O1 7_666 2_656 167.33(11)
O4 Mn1 O1 1_554 2_656 83.41(9)
O5 Mn1 O3 6_565 . 101.53(11)
O2 Mn1 O3 7_666 . 90.23(11)
O4 Mn1 O3 1_554 . 163.52(11)
O1 Mn1 O3 2_656 . 82.06(10)
O5 Mn1 O3 6_565 7_666 171.99(11)
O2 Mn1 O3 7_666 7_666 79.30(10)
O4 Mn1 O3 1_554 7_666 89.19(10)
O1 Mn1 O3 2_656 7_666 89.75(10)
O3 Mn1 O3 . 7_666 83.02(10)

loop_
_geom_bond_atom_site_label_1
_geom_bond_atom_site_label_2
_geom_bond_site_symmetry_2
_geom_bond_distance
_geom_bond_publ_flag
Mo1 O6 . 1.743(3) y
Mo1 O5 . 1.757(3) y
Mo1 O4 . 1.762(2) y
Mo1 O3 . 1.787(3) y
Mo2 O2 2_656 1.759(3) y
Mo2 O2 1_455 1.759(3) y
Mo2 O1 2_556 1.766(2) y
Mo2 O1 . 1.766(2) ?
Mn1 O5 6_565 2.164(3) y
Mn1 O2 7_666 2.180(3) y
Mn1 O4 1_554 2.182(3) y
Mn1 O1 2_656 2.191(3) y
Mn1 O3 . 2.215(2) y
Mn1 O3 7_666 2.321(3) y
Na1 O1 1_554 2.367(2) y
Na1 O1 2_556 2.367(2) y
Na1 O4 1_454 2.424(3) y
Na1 O4 2_656 2.424(3) y
Na1 O6 8_465 2.466(4) y
Na1 O6 7_566 2.466(4) y
Na2 O6 5_666 2.531(3) y
Na2 O6 . 2.531(3) y
Na2 O2 8_465 2.538(3) y
Na2 O2 4_646 2.538(3) y
Na2 O6 6_565 2.724(3) y
Na2 O6 2_656 2.724(3) y
K1 O5 2_656 2.683(3) y
K1 O5 1_454 2.683(3) y
K1 O5 5_666 2.751(3) y
K1 O5 6_465 2.751(3) y
K1 O1 5_566 3.177(5) y
K1 O1 6_565 3.177(5) y
K1 O4 2_656 3.184(4) y
K1 O4 1_454 3.184(4) y
